data_2003504
loop_
_publ_author_name
'Dupont, L.'
'Pirotte, B.'
'de Tullio, P.'
'Masereel, B.'
'Delarge, J.'

_publ_contact_author
;
           Dr L. Dupont
           Unit\'e de Cristallographie
           Institut de Physique B5
           Universit\'e de Li\`ege au Sart Tilman
           B-4000 LIEGE (Belgium)
;
_publ_section_title
;
 3-Methyl-4<i>H</i>-pyrido[3,2-<i>e</i>][1,2,4]thiadiazine 1,1-Dioxide
;
_journal_issue 5
_journal_name_full 'Acta Crystallographica Section C'
_journal_page_first 944
_journal_page_last 946
_journal_paper_doi 10.1107/S0108270194013569
_journal_volume 51
_journal_year 1995
_chemical_compound_source 'Lab. of Medicinal Chemistry, Li\`ege'
_chemical_formula_sum 'C7 H7 N3 O2 S'
_chemical_formula_weight 197.22
_chemical_name_systematic
;
 3-methyl-4H-pyrido[3,2-e][1,2,4]thiadiazine 1,1-dioxide
;
_space_group_IT_number 9
_symmetry_cell_setting monoclinic
_symmetry_space_group_name_Hall 'C -2yc'
_symmetry_space_group_name_H-M 'C 1 c 1'
_audit_creation_method SHELXL
_cell_angle_alpha 90.00
_cell_angle_beta 143.279(5)
_cell_angle_gamma 90.00
_cell_formula_units_Z 8
_cell_length_a 20.709(3)
_cell_length_b 7.7770(14)
_cell_length_c 17.276(3)
_cell_measurement_reflns_used 39
_cell_measurement_temperature 293(2)
_cell_measurement_theta_max 39.45
_cell_measurement_theta_min 11.43
_cell_volume 1663.6(5)
_computing_cell_refinement 'DIF4 (Stoe & Cie, 1987a)'
_computing_data_collection 'DIF4 (Stoe & Cie, 1987a)'
_computing_data_reduction 'REDU4 (Stoe & Cie, 1987b)'
_computing_molecular_graphics 'ORTEPII (Johnson, 1976)'
_computing_publication_material SHELXL93
_computing_structure_refinement 'SHELXL93 (Sheldrick, 1994)'
_computing_structure_solution 'SHELXS86 (Sheldrick, 1990)'
_diffrn_ambient_temperature 293(2)
_diffrn_measurement_device 'Stoe-Siemens AED 4-circle diffractometer'
_diffrn_measurement_method \w
_diffrn_radiation_monochromator graphite
_diffrn_radiation_source 'fine-focus sealed tube'
_diffrn_radiation_type CuK\a
_diffrn_radiation_wavelength 1.54180
_diffrn_reflns_av_R_equivalents 0.0000
_diffrn_reflns_av_sigmaI/netI 0.0104
_diffrn_reflns_limit_h_max 21
_diffrn_reflns_limit_h_min 0
_diffrn_reflns_limit_k_max 8
_diffrn_reflns_limit_k_min 0
_diffrn_reflns_limit_l_max 10
_diffrn_reflns_limit_l_min -18
_diffrn_reflns_number 1049
_diffrn_reflns_theta_max 54.99
_diffrn_reflns_theta_min 5.13
_diffrn_standards_decay_% 5.0
_diffrn_standards_interval_time 60
_diffrn_standards_number 2
_exptl_absorpt_coefficient_mu 3.237
_exptl_absorpt_correction_T_max 0.5141
_exptl_absorpt_correction_T_min 0.3892
_exptl_absorpt_correction_type semi-empirical
_exptl_crystal_colour colourless
_exptl_crystal_density_diffrn 1.575
_exptl_crystal_density_meas ?
_exptl_crystal_description prism
_exptl_crystal_F_000 816
_exptl_crystal_size_max 0.38
_exptl_crystal_size_mid 0.27
_exptl_crystal_size_min 0.25
_refine_diff_density_max 0.178
_refine_diff_density_min -0.223
_refine_ls_abs_structure_details 'Flack (1983), h = 0.09(2)'
_refine_ls_abs_structure_Flack 0.09(2)
_refine_ls_extinction_coef 0.0056(3)
_refine_ls_extinction_method 'F~c~^*^ = kF~c~[1+0.001xF~c~^2^\l^3^/sin(2\q)]'
_refine_ls_goodness_of_fit_all 1.108
_refine_ls_goodness_of_fit_obs 1.117
_refine_ls_hydrogen_treatment
;H-atoms included as riding atoms at calculated positions, H atoms were
constrained
;
_refine_ls_matrix_type full
_refine_ls_number_parameters 240
_refine_ls_number_reflns 1049
_refine_ls_number_restraints 2
_refine_ls_restrained_S_all 1.107
_refine_ls_restrained_S_obs 1.115
_refine_ls_R_factor_all 0.0274
_refine_ls_R_factor_obs 0.0268
_refine_ls_shift/esd_max 0.000
_refine_ls_shift/esd_mean 0.000
_refine_ls_structure_factor_coef Fsqd
_refine_ls_weighting_scheme
;calc w = 1/[\s^2^(F~o~^2^)+(0.0461P)^2^+1.2809P] where
P = (F~o~^2^+2F~c~^2^)/3
;
_refine_ls_wR_factor_all 0.0693
_refine_ls_wR_factor_obs 0.0691
_reflns_number_observed 1032
_reflns_number_total 1049
_reflns_observed_criterion >2sigma(I)
_cod_data_source_file pa1150.cif
_cod_data_source_block c7h7n3o2s
_cod_original_sg_symbol_H-M 'C c'
_cod_database_code 2003504

loop_
_symmetry_equiv_pos_as_xyz
'x, y, z'
'x, -y, z+1/2'
'x+1/2, y+1/2, z'
'x+1/2, -y+1/2, z+1/2'

loop_
_atom_site_aniso_label
_atom_site_aniso_U_11
_atom_site_aniso_U_12
_atom_site_aniso_U_13
_atom_site_aniso_U_22
_atom_site_aniso_U_23
_atom_site_aniso_U_33
S1 0.0362(7) 0.0136(5) 0.0273(6) 0.0414(7) 0.0061(5) 0.0402(7)
N2 0.061(3) -0.001(2) 0.056(3) 0.035(2) -0.008(2) 0.075(3)
C3 0.059(4) -0.009(3) 0.052(4) 0.033(3) -0.010(3) 0.064(4)
N4 0.028(2) -0.006(2) 0.022(2) 0.043(2) -0.009(2) 0.038(2)
C5 0.029(2) 0.005(2) 0.022(2) 0.039(3) 0.002(2) 0.032(2)
C6 0.031(3) 0.007(2) 0.024(2) 0.045(3) 0.000(2) 0.042(3)
C7 0.044(3) 0.000(3) 0.034(3) 0.045(3) -0.014(3) 0.051(3)
C8 0.041(3) -0.006(3) 0.032(3) 0.062(4) -0.024(3) 0.055(3)
N9 0.028(2) 0.002(2) 0.019(2) 0.059(3) -0.011(2) 0.037(2)
C10 0.033(2) 0.005(2) 0.025(2) 0.037(2) 0.000(2) 0.035(2)
C11 0.069(4) -0.032(3) 0.069(4) 0.062(4) -0.036(3) 0.099(5)
O12 0.054(2) 0.004(2) 0.056(2) 0.064(2) 0.001(2) 0.076(2)
O13 0.079(3) 0.049(3) 0.043(2) 0.077(3) 0.028(2) 0.052(2)
S21 0.0263(6) -0.0065(5) 0.0178(5) 0.0337(6) -0.0058(5) 0.0314(6)
N22 0.034(2) -0.004(2) 0.028(2) 0.042(2) -0.012(2) 0.046(3)
C23 0.033(3) -0.001(2) 0.029(3) 0.033(2) -0.002(2) 0.040(3)
N24 0.021(2) 0.000(2) 0.015(2) 0.033(2) -0.001(2) 0.031(2)
C25 0.026(2) -0.002(2) 0.020(2) 0.032(2) 0.001(2) 0.031(2)
C26 0.029(2) -0.011(2) 0.020(2) 0.037(3) -0.011(2) 0.035(2)
C27 0.042(3) -0.005(2) 0.033(2) 0.035(3) -0.009(2) 0.049(3)
C28 0.036(3) 0.005(2) 0.032(3) 0.038(3) 0.002(2) 0.051(3)
N29 0.029(2) 0.001(2) 0.025(2) 0.031(2) 0.002(2) 0.044(2)
C30 0.028(2) -0.003(2) 0.022(2) 0.035(3) 0.002(2) 0.034(2)
C31 0.040(3) 0.005(2) 0.042(3) 0.046(3) -0.001(3) 0.068(4)
O32 0.047(2) -0.014(2) 0.044(2) 0.043(2) -0.009(2) 0.065(2)
O33 0.044(2) -0.009(2) 0.020(2) 0.063(2) -0.007(2) 0.030(2)

loop_
_atom_site_label
_atom_site_occupancy
_atom_site_fract_x
_atom_site_fract_y
_atom_site_fract_z
_atom_site_U_iso_or_equiv
_atom_site_thermal_displace_type
_atom_site_calc_flag
_atom_site_refinement_flags
_atom_site_type_symbol
S1 1 0.26022(8) 0.06330(15) 0.82916(9) 0.0441(4) Uani d . S
N2 1 0.1610(4) -0.0669(5) 0.7277(5) 0.0543(12) Uani d . N
C3 1 0.0618(4) -0.0189(7) 0.6465(6) 0.0481(15) Uani d . C
N4 1 0.0312(3) 0.1350(5) 0.6422(4) 0.0427(9) Uani d . N
H4 1 -0.0364(3) 0.1600(5) 0.5756(4) 0.061(6) Uiso calc R H
C5 1 0.1018(3) 0.2573(6) 0.7384(4) 0.0365(10) Uani d . C
C6 1 0.0659(4) 0.4028(6) 0.7434(5) 0.0461(12) Uani d . C
H6 1 -0.0076(4) 0.4234(6) 0.6789(5) 0.061(6) Uiso calc R H
C7 1 0.1394(5) 0.5136(6) 0.8433(6) 0.0527(13) Uani d . C
H7 1 0.1170(5) 0.6127(6) 0.8472(6) 0.061(6) Uiso calc R H
C8 1 0.2488(4) 0.4778(8) 0.9400(6) 0.062(2) Uani d . C
H8 1 0.2984(4) 0.5527(8) 1.0100(6) 0.061(6) Uiso calc R H
N9 1 0.2860(3) 0.3421(6) 0.9374(4) 0.0525(11) Uani d . N
C10 1 0.2130(3) 0.2377(6) 0.8371(4) 0.0379(10) Uani d . C
C11 1 -0.0245(5) -0.1502(8) 0.5519(7) 0.074(2) Uani d . C
H111 1 -0.0868(12) -0.0966(12) 0.4695(11) 0.094(9) Uiso calc R H
H112 1 -0.0438(22) -0.1996(36) 0.5824(19) 0.094(9) Uiso calc R H
H113 1 0.0015(12) -0.2389(26) 0.5431(29) 0.094(9) Uiso calc R H
O12 1 0.2861(3) 0.1236(5) 0.7772(4) 0.0593(10) Uani d . O
O13 1 0.3461(4) -0.0172(6) 0.9522(4) 0.0832(15) Uani d . O
S21 1 0.03733(7) 0.03070(13) 0.88108(8) 0.0383(3) Uani d . S
N22 1 0.1458(3) -0.0644(5) 0.9548(4) 0.0465(11) Uani d . N
C23 1 0.2431(4) -0.0119(6) 1.0665(5) 0.0360(11) Uani d . C
N24 1 0.2678(3) 0.1352(5) 1.1237(3) 0.0369(9) Uani d . N
H24 1 0.3349(3) 0.1561(5) 1.1969(3) 0.061(6) Uiso calc R H
C25 1 0.1927(3) 0.2591(5) 1.0735(4) 0.0334(10) Uani d . C
C26 1 0.2240(4) 0.4173(6) 1.1345(4) 0.0413(11) Uani d . C
H26 1 0.2966(4) 0.4411(6) 1.2129(4) 0.061(6) Uiso calc R H
C27 1 0.1475(4) 0.5357(7) 1.0781(5) 0.0464(12) Uani d . C
H27 1 0.1671(4) 0.6420(7) 1.1172(5) 0.061(6) Uiso calc R H
C28 1 0.0390(4) 0.4967(6) 0.9609(5) 0.0466(12) Uani d . C
H28 1 -0.0127(4) 0.5788(6) 0.9237(5) 0.061(6) Uiso calc R H
N29 1 0.0063(3) 0.3481(5) 0.9003(4) 0.0413(9) Uani d . N
C30 1 0.0828(3) 0.2312(6) 0.9575(4) 0.0359(11) Uani d . C
C31 1 0.3343(4) -0.1270(7) 1.1316(5) 0.0540(14) Uani d . C
H311 1 0.4017(4) -0.0707(22) 1.2071(22) 0.094(9) Uiso calc R H
H312 1 0.3298(19) -0.1521(42) 1.0730(14) 0.094(9) Uiso calc R H
H313 1 0.3302(19) -0.2321(22) 1.1566(35) 0.094(9) Uiso calc R H
O32 1 -0.0054(3) -0.0625(4) 0.9030(4) 0.0539(9) Uani d . O
O33 1 -0.0333(3) 0.0571(5) 0.7483(3) 0.0604(10) Uani d . O

loop_
_atom_type_symbol
_atom_type_description
_atom_type_scat_source
_atom_type_scat_dispersion_real
_atom_type_scat_dispersion_imag
C C 'International Tables Vol C Tables 4.2.6.8 and 6.1.1.4' 0.0181 0.009
H H 'International Tables Vol C Tables 4.2.6.8 and 6.1.1.4' 0.0000 0.000
N N 'International Tables Vol C Tables 4.2.6.8 and 6.1.1.4' 0.0311 0.018
O O 'International Tables Vol C Tables 4.2.6.8 and 6.1.1.4' 0.0492 0.032
S S 'International Tables Vol C Tables 4.2.6.8 and 6.1.1.4' 0.3331 0.556

loop_
_geom_angle_atom_site_label_1
_geom_angle_atom_site_label_2
_geom_angle_atom_site_label_3
_geom_angle
_geom_angle_publ_flag
O13 S1 O12 115.5(3) yes
O13 S1 N2 109.3(3) yes
O12 S1 N2 108.5(2) yes
O13 S1 C10 109.5(2) yes
O12 S1 C10 107.9(2) yes
N2 S1 C10 105.7(2) yes
C3 N2 S1 122.0(4) yes
N2 C3 N4 125.9(5) yes
N2 C3 C11 117.0(5) yes
N4 C3 C11 117.2(5) yes
C3 N4 C5 123.8(4) yes
C3 N4 H4 118.1(3) ?
C5 N4 H4 118.1(2) ?
N4 C5 C6 122.1(4) yes
N4 C5 C10 120.9(4) yes
C6 C5 C10 117.0(4) yes
C7 C6 C5 119.1(4) yes
C7 C6 H6 120.5(3) ?
C5 C6 H6 120.5(3) ?
C6 C7 C8 119.3(5) yes
C6 C7 H7 120.3(3) ?
C8 C7 H7 120.3(3) ?
N9 C8 C7 123.3(5) yes
N9 C8 H8 118.4(3) ?
C7 C8 H8 118.4(3) ?
C10 N9 C8 116.6(4) yes
N9 C10 C5 124.7(4) yes
N9 C10 S1 117.2(3) yes
C5 C10 S1 118.1(3) yes
C3 C11 H111 109.5(4) ?
C3 C11 H112 109.5(3) ?
H111 C11 H112 109.5 ?
C3 C11 H113 109.5(3) ?
H111 C11 H113 109.5 ?
H112 C11 H113 109.5 ?
O32 S21 O33 116.5(2) yes
O32 S21 N22 109.1(2) yes
O33 S21 N22 108.4(2) yes
O32 S21 C30 109.2(2) yes
O33 S21 C30 108.7(2) yes
N22 S21 C30 104.2(2) yes
C23 N22 S21 122.7(3) yes
N22 C23 N24 126.1(4) yes
N22 C23 C31 116.5(4) yes
N24 C23 C31 117.3(4) yes
C23 N24 C25 124.4(4) yes
C23 N24 H24 117.8(3) ?
C25 N24 H24 117.8(2) ?
N24 C25 C26 121.9(4) yes
N24 C25 C30 120.7(4) yes
C26 C25 C30 117.3(4) yes
C27 C26 C25 119.3(4) yes
C27 C26 H26 120.4(3) ?
C25 C26 H26 120.4(3) ?
C26 C27 C28 119.4(5) yes
C26 C27 H27 120.3(3) ?
C28 C27 H27 120.3(3) ?
N29 C28 C27 123.0(5) yes
N29 C28 H28 118.5(3) ?
C27 C28 H28 118.5(3) ?
C28 N29 C30 117.1(4) yes
N29 C30 C25 123.9(4) yes
N29 C30 S21 116.4(3) yes
C25 C30 S21 119.7(3) yes
C23 C31 H311 109.5(3) ?
C23 C31 H312 109.5(3) ?
H311 C31 H312 109.47(6) ?
C23 C31 H313 109.5(3) ?
H311 C31 H313 109.5 ?
H312 C31 H313 109.5 ?

loop_
_geom_bond_atom_site_label_1
_geom_bond_atom_site_label_2
_geom_bond_distance
_geom_bond_publ_flag
S1 O13 1.419(4) yes
S1 O12 1.444(4) yes
S1 N2 1.595(5) yes
S1 C10 1.741(4) yes
N2 C3 1.306(7) yes
C3 N4 1.328(6) yes
C3 C11 1.491(8) yes
N4 C5 1.382(6) yes
N4 H4 0.86 ?
C5 C6 1.393(7) yes
C5 C10 1.392(6) yes
C6 C7 1.351(7) yes
C6 H6 0.93 ?
C7 C8 1.390(8) yes
C7 H7 0.93 ?
C8 N9 1.328(7) yes
C8 H8 0.93 ?
N9 C10 1.322(6) yes
C11 H111 0.96 ?
C11 H112 0.96 ?
C11 H113 0.96 ?
S21 O32 1.410(4) yes
S21 O33 1.437(4) yes
S21 N22 1.621(4) yes
S21 C30 1.752(5) yes
N22 C23 1.310(6) yes
C23 N24 1.317(6) yes
C23 C31 1.493(7) yes
N24 C25 1.392(5) yes
N24 H24 0.86 ?
C25 C26 1.396(6) yes
C25 C30 1.390(6) yes
C26 C27 1.354(7) yes
C26 H26 0.93 ?
C27 C28 1.395(7) yes
C27 H27 0.93 ?
C28 N29 1.324(6) yes
C28 H28 0.93 ?
N29 C30 1.342(6) yes
C31 H311 0.96 ?
C31 H312 0.96 ?
C31 H313 0.96 ?

loop_
_geom_torsion_atom_site_label_1
_geom_torsion_atom_site_label_2
_geom_torsion_atom_site_label_3
_geom_torsion_atom_site_label_4
_geom_torsion
_geom_torsion_publ_flag
O13 S1 N2 C3 134.8(5) yes
O12 S1 N2 C3 -98.5(5) yes
C10 S1 N2 C3 17.0(5) yes
S1 N2 C3 N4 -4.4(8) yes
S1 N2 C3 C11 176.9(4) ?
N2 C3 N4 C5 -12.5(9) yes
C11 C3 N4 C5 166.2(5) ?
C3 N4 C5 C6 -167.3(5) ?
C3 N4 C5 C10 11.3(7) yes
N4 C5 C6 C7 177.2(5) ?
C10 C5 C6 C7 -1.4(7) ?
C5 C6 C7 C8 -1.4(9) ?
C6 C7 C8 N9 2.7(10) ?
C7 C8 N9 C10 -0.7(9) ?
C8 N9 C10 C5 -2.5(7) ?
C8 N9 C10 S1 177.8(4) ?
N4 C5 C10 N9 -175.0(5) ?
C6 C5 C10 N9 3.6(7) ?
N4 C5 C10 S1 4.7(6) yes
C6 C5 C10 S1 -176.7(4) ?
O13 S1 C10 N9 45.3(5) ?
O12 S1 C10 N9 -81.2(4) ?
N2 S1 C10 N9 162.9(4) ?
O13 S1 C10 C5 -134.4(4) yes
O12 S1 C10 C5 99.1(4) yes
N2 S1 C10 C5 -16.8(4) yes
O32 S21 N22 C23 -100.3(4) yes
O33 S21 N22 C23 131.9(4) yes
C30 S21 N22 C23 16.3(5) yes
S21 N22 C23 N24 -11.8(7) yes
S21 N22 C23 C31 171.2(4) ?
N22 C23 N24 C25 0.6(8) yes
C31 C23 N24 C25 177.6(4) ?
C23 N24 C25 C26 -176.0(4) ?
C23 N24 C25 C30 1.9(7) yes
N24 C25 C26 C27 177.1(4) ?
C30 C25 C26 C27 -0.9(6) ?
C25 C26 C27 C28 0.5(8) ?
C26 C27 C28 N29 -0.6(8) ?
C27 C28 N29 C30 1.1(7) ?
C28 N29 C30 C25 -1.5(6) ?
C28 N29 C30 S21 176.0(4) ?
N24 C25 C30 N29 -176.6(4) ?
C26 C25 C30 N29 1.4(6) ?
N24 C25 C30 S21 6.0(5) yes
C26 C25 C30 S21 -176.0(3) ?
O32 S21 C30 N29 -74.6(4) ?
O33 S21 C30 N29 53.5(4) ?
N22 S21 C30 N29 168.9(3) ?
O32 S21 C30 C25 103.0(4) yes
O33 S21 C30 C25 -128.9(4) yes
N22 S21 C30 C25 -13.5(4) yes

loop_
_cod_related_entry_id
_cod_related_entry_database
_cod_related_entry_code
1 ChemSpider 8256952
